data_7044889
loop_
_publ_author_name
'Liu, Wei'
'Xie, Jian'
'Zhang, Linmeng'
'Silver, Mark A.'
'Wang, Shuao'

_publ_section_title
;
 A hydrolytically stable uranyl organic framework for highly sensitive and
 selective detection of Fe<sup>3+</sup> in aqueous media.
;
_journal_issue 3
_journal_name_full 'Dalton transactions (Cambridge, England : 2003)'
_journal_page_first 649
_journal_page_last 653
_journal_paper_doi 10.1039/c7dt04365a
_journal_volume 47
_journal_year 2018
_chemical_formula_moiety 'C11 H10 N2 O9 U'
_chemical_formula_sum 'C11 H10 N2 O9 U'
_chemical_formula_weight 552.24
_chemical_melting_point ?
_chemical_name_common 'Uranyl 3,5-pyridinedicarboxylate'
_space_group_crystal_system triclinic
_space_group_IT_number 2
_space_group_name_Hall '-P 1'
_space_group_name_H-M_alt 'P -1'
_symmetry_space_group_name_Hall '-P 1'
_symmetry_space_group_name_H-M 'P -1'
_atom_sites_solution_hydrogens geom
_audit_creation_method SHELXL-2014
_audit_update_record
;
2017-11-20 deposited with the CCDC.
2017-11-28 downloaded from the CCDC.
;
_cell_angle_alpha 93.983(4)
_cell_angle_beta 106.175(4)
_cell_angle_gamma 103.677(4)
_cell_formula_units_Z 2
_cell_length_a 6.5282(6)
_cell_length_b 10.9208(11)
_cell_length_c 10.9233(11)
_cell_measurement_reflns_used 1850
_cell_measurement_temperature 296(2)
_cell_measurement_theta_max 24.99
_cell_measurement_theta_min 3.04
_cell_volume 719.04(12)
_computing_cell_refinement 'Bruker SAINT'
_computing_data_collection 'Bruker APEX2'
_computing_data_reduction 'Bruker SAINT'
_computing_molecular_graphics 'Bruker SHELXTL'
_computing_publication_material 'Bruker SHELXTL'
_computing_structure_refinement 'SHELXL-2014 (Sheldrick, 2014)'
_computing_structure_solution 'SHELXL-2014 (Sheldrick, 2014)'
_diffrn_ambient_temperature 296(2)
_diffrn_measured_fraction_theta_full 0.971
_diffrn_measured_fraction_theta_max 0.995
_diffrn_measurement_device_type 'Bruker APEX-II'
_diffrn_measurement_method '0.5 wide w/ exposures'
_diffrn_radiation_type MoK\a
_diffrn_radiation_wavelength 0.71073
_diffrn_reflns_av_R_equivalents 0.0601
_diffrn_reflns_av_unetI/netI 0.0384
_diffrn_reflns_Laue_measured_fraction_full 0.971
_diffrn_reflns_Laue_measured_fraction_max 0.995
_diffrn_reflns_limit_h_max 7
_diffrn_reflns_limit_h_min -7
_diffrn_reflns_limit_k_max 12
_diffrn_reflns_limit_k_min -12
_diffrn_reflns_limit_l_max 12
_diffrn_reflns_limit_l_min -12
_diffrn_reflns_number 14771
_diffrn_reflns_point_group_measured_fraction_full 0.971
_diffrn_reflns_point_group_measured_fraction_max 0.995
_diffrn_reflns_theta_full 25.242
_diffrn_reflns_theta_max 24.999
_diffrn_reflns_theta_min 2.551
_exptl_absorpt_coefficient_mu 11.339
_exptl_absorpt_correction_T_max 0.672
_exptl_absorpt_correction_T_min 0.401
_exptl_absorpt_correction_type multi-scan
_exptl_absorpt_process_details SHELTXPREP
_exptl_crystal_colour Yellow
_exptl_crystal_density_diffrn 2.551
_exptl_crystal_description Blcok
_exptl_crystal_F_000 508
_exptl_crystal_size_max 0.140
_exptl_crystal_size_mid 0.070
_exptl_crystal_size_min 0.035
_refine_diff_density_max 2.365
_refine_diff_density_min -0.887
_refine_diff_density_rms 0.154
_refine_ls_extinction_method none
_refine_ls_goodness_of_fit_ref 1.089
_refine_ls_hydrogen_treatment constr
_refine_ls_matrix_type full
_refine_ls_number_parameters 208
_refine_ls_number_reflns 2534
_refine_ls_number_restraints 0
_refine_ls_restrained_S_all 1.089
_refine_ls_R_factor_all 0.0266
_refine_ls_R_factor_gt 0.0232
_refine_ls_shift/su_max 0.000
_refine_ls_shift/su_mean 0.000
_refine_ls_structure_factor_coef Fsqd
_refine_ls_weighting_details 'w=1/[\s^2^(Fo^2^)+(0.0166P)^2^+1.1123P] where P=(Fo^2^+2Fc^2^)/3'
_refine_ls_weighting_scheme calc
_refine_ls_wR_factor_gt 0.0507
_refine_ls_wR_factor_ref 0.0517
_reflns_Friedel_coverage 0.000
_reflns_number_gt 2340
_reflns_number_total 2534
_reflns_threshold_expression 'I > 2\s(I)'
_cod_data_source_file c7dt04365a2.cif
_cod_data_source_block nonirradiated
_cod_depositor_comments
;
The following automatic conversions were performed:

'_chemical_melting_point' value 'N/a' was changed to '?' - the value
is undefined or not given.

Automatic conversion script
Id: cif_fix_values 4973 2017-02-22 13:04:09Z antanas 

 Adding full bibliography for 7044889.cif.
;
_cod_database_code 7044889
_shelx_space_group_comment
;
The symmetry employed for this shelxl refinement is uniquely defined
by the following loop, which should always be used as a source of
symmetry information in preference to the above space-group names.
They are only intended as comments.
;
_shelx_estimated_absorpt_t_min 0.110
_shelx_estimated_absorpt_t_max 0.350
_shelxl_version_number 2014-3

loop_
_space_group_symop_operation_xyz
'x, y, z'
'-x, -y, -z'

loop_
_atom_site_label
_atom_site_type_symbol
_atom_site_fract_x
_atom_site_fract_y
_atom_site_fract_z
_atom_site_U_iso_or_equiv
_atom_site_adp_type
_atom_site_occupancy
_atom_site_site_symmetry_order
_atom_site_calc_flag
_atom_site_refinement_flags_posn
_atom_site_refinement_flags_adp
U1 U 0.21392(3) 0.63996(2) 0.88626(2) 0.01373(8) Uani 1 1 d . .
O2 O 0.0295(7) 0.4938(4) 0.8821(4) 0.0306(10) Uani 1 1 d . .
O5 O 0.5616(6) 0.3738(3) 0.9064(3) 0.0202(8) Uani 1 1 d . .
O1 O 0.4068(6) 0.7817(3) 0.8800(3) 0.0231(8) Uani 1 1 d . .
O7 O 0.1008(6) 0.2882(4) 0.2277(3) 0.0268(9) Uani 1 1 d . .
O4 O 0.4349(6) 0.5308(4) 0.8232(3) 0.0262(9) Uani 1 1 d . .
O3 O 0.1170(6) 0.7691(3) 1.0337(3) 0.0212(8) Uani 1 1 d . .
O6 O -0.0396(6) 0.3919(3) 0.3494(3) 0.0205(8) Uani 1 1 d . .
O9 O 0.7193(7) 0.1206(4) 0.4185(4) 0.0420(12) Uani 1 1 d . .
O8 O 0.9287(6) 0.1951(4) 0.6124(4) 0.0305(10) Uani 1 1 d . .
C4 C 0.4920(8) 0.4282(5) 0.8131(5) 0.0158(11) Uani 1 1 d . .
C11 C 0.1089(8) 0.3397(5) 0.3381(5) 0.0178(11) Uani 1 1 d . .
N2 N -0.0195(7) 0.9051(4) 1.1305(4) 0.0207(10) Uani 1 1 d . .
N1 N 0.7634(7) 0.1859(4) 0.5221(4) 0.0228(10) Uani 1 1 d . .
C1 C -0.0429(8) 0.8004(5) 1.0565(5) 0.0184(11) Uani 1 1 d . .
H1B H -0.1845 0.7466 1.0192 0.022 Uiso 1 1 calc R U
C7 C 0.2955(8) 0.3344(5) 0.4528(5) 0.0165(11) Uani 1 1 d . .
C5 C 0.4753(8) 0.3729(5) 0.6810(5) 0.0144(11) Uani 1 1 d . .
C8 C 0.4457(8) 0.2698(5) 0.4339(5) 0.0158(11) Uani 1 1 d . .
H8A H 0.4385 0.2368 0.3515 0.019 Uiso 1 1 calc R U
C6 C 0.3124(8) 0.3892(5) 0.5742(5) 0.0146(11) Uani 1 1 d . .
H6A H 0.2160 0.4366 0.5849 0.017 Uiso 1 1 calc R U
C10 C 0.6237(8) 0.3051(5) 0.6649(5) 0.0155(11) Uani 1 1 d . .
H10A H 0.7318 0.2929 0.7355 0.019 Uiso 1 1 calc R U
C9 C 0.6061(8) 0.2562(5) 0.5409(5) 0.0159(11) Uani 1 1 d . .
C3 C -0.2054(9) 0.9382(6) 1.1608(6) 0.0305(14) Uani 1 1 d . .
H3A H -0.1535 1.0185 1.2163 0.046 Uiso 1 1 calc R U
H3B H -0.3126 0.9444 1.0826 0.046 Uiso 1 1 calc R U
H3C H -0.2723 0.8734 1.2035 0.046 Uiso 1 1 calc R U
C2 C 0.1981(10) 0.9931(6) 1.1902(6) 0.0333(15) Uani 1 1 d . .
H2B H 0.1845 1.0644 1.2409 0.050 Uiso 1 1 calc R U
H2C H 0.2925 0.9503 1.2446 0.050 Uiso 1 1 calc R U
H2D H 0.2610 1.0225 1.1244 0.050 Uiso 1 1 calc R U

loop_
_atom_site_aniso_label
_atom_site_aniso_U_11
_atom_site_aniso_U_22
_atom_site_aniso_U_33
_atom_site_aniso_U_23
_atom_site_aniso_U_13
_atom_site_aniso_U_12
U1 0.01435(11) 0.01669(12) 0.00822(11) -0.00161(8) -0.00154(7) 0.00741(8)
O2 0.036(2) 0.036(2) 0.014(2) 0.0010(18) 0.0036(18) 0.004(2)
O5 0.0208(19) 0.026(2) 0.0140(19) 0.0029(16) 0.0006(15) 0.0130(17)
O1 0.022(2) 0.024(2) 0.019(2) -0.0009(17) 0.0010(16) 0.0069(17)
O7 0.025(2) 0.046(2) 0.0097(19) -0.0072(18) -0.0030(16) 0.0231(19)
O4 0.036(2) 0.035(2) 0.0125(19) -0.0015(17) 0.0016(17) 0.027(2)
O3 0.022(2) 0.029(2) 0.0124(19) -0.0022(16) -0.0001(15) 0.0157(17)
O6 0.0197(19) 0.030(2) 0.0139(19) -0.0008(16) 0.0005(15) 0.0165(17)
O9 0.048(3) 0.057(3) 0.025(2) -0.011(2) 0.002(2) 0.037(3)
O8 0.023(2) 0.048(3) 0.024(2) 0.006(2) 0.0026(18) 0.023(2)
C4 0.009(2) 0.022(3) 0.014(3) 0.000(2) -0.002(2) 0.006(2)
C11 0.017(3) 0.021(3) 0.012(3) 0.002(2) -0.004(2) 0.007(2)
N2 0.020(2) 0.020(2) 0.020(2) -0.004(2) 0.0019(19) 0.010(2)
N1 0.023(2) 0.030(3) 0.020(3) 0.004(2) 0.005(2) 0.016(2)
C1 0.014(3) 0.023(3) 0.015(3) -0.001(2) -0.002(2) 0.009(2)
C7 0.015(3) 0.017(3) 0.014(3) 0.000(2) -0.001(2) 0.005(2)
C5 0.014(3) 0.017(3) 0.009(3) 0.003(2) 0.000(2) 0.003(2)
C8 0.016(3) 0.019(3) 0.012(3) -0.002(2) 0.002(2) 0.008(2)
C6 0.014(2) 0.019(3) 0.013(3) 0.000(2) 0.004(2) 0.007(2)
C10 0.013(2) 0.021(3) 0.011(3) 0.000(2) 0.000(2) 0.007(2)
C9 0.014(3) 0.018(3) 0.015(3) 0.001(2) 0.002(2) 0.007(2)
C3 0.025(3) 0.034(3) 0.031(3) -0.007(3) 0.005(3) 0.015(3)
C2 0.029(3) 0.026(3) 0.040(4) -0.007(3) 0.006(3) 0.007(3)

loop_
_atom_type_symbol
_atom_type_description
_atom_type_scat_dispersion_real
_atom_type_scat_dispersion_imag
_atom_type_scat_source
C C 0.0033 0.0016 'International Tables Vol C Tables 4.2.6.8 and 6.1.1.4'
H H 0.0000 0.0000 'International Tables Vol C Tables 4.2.6.8 and 6.1.1.4'
N N 0.0061 0.0033 'International Tables Vol C Tables 4.2.6.8 and 6.1.1.4'
O O 0.0106 0.0060 'International Tables Vol C Tables 4.2.6.8 and 6.1.1.4'
U U -9.6767 9.6646 'International Tables Vol C Tables 4.2.6.8 and 6.1.1.4'

loop_
_geom_angle_atom_site_label_1
_geom_angle_atom_site_label_2
_geom_angle_atom_site_label_3
_geom_angle
_geom_angle_site_symmetry_1
_geom_angle_site_symmetry_3
O2 U1 O1 175.20(16) . .
O2 U1 O4 88.45(17) . .
O1 U1 O4 87.41(16) . .
O2 U1 O5 91.22(16) . 2_667
O1 U1 O5 90.60(15) . 2_667
O4 U1 O5 82.06(12) . 2_667
O2 U1 O3 99.46(16) . .
O1 U1 O3 85.30(15) . .
O4 U1 O3 155.04(13) . .
O5 U1 O3 74.19(12) 2_667 .
O2 U1 O7 88.00(17) . 2_566
O1 U1 O7 93.14(15) . 2_566
O4 U1 O7 134.03(12) . 2_566
O5 U1 O7 143.82(12) 2_667 2_566
O3 U1 O7 70.30(11) . 2_566
O2 U1 O6 85.37(15) . 2_566
O1 U1 O6 91.56(15) . 2_566
O4 U1 O6 80.51(12) . 2_566
O5 U1 O6 162.32(11) 2_667 2_566
O3 U1 O6 123.48(11) . 2_566
O7 U1 O6 53.52(11) 2_566 2_566
O2 U1 C11 84.82(17) . 2_566
O1 U1 C11 94.08(16) . 2_566
O4 U1 C11 107.15(14) . 2_566
O5 U1 C11 169.82(13) 2_667 2_566
O3 U1 C11 97.18(13) . 2_566
O7 U1 C11 26.92(13) 2_566 2_566
O6 U1 C11 26.68(13) 2_566 2_566
C4 O5 U1 155.7(3) . 2_667
C11 O7 U1 93.9(3) . 2_566
C4 O4 U1 149.1(4) . .
C1 O3 U1 143.4(3) . .
C11 O6 U1 92.0(3) . 2_566
O5 C4 O4 123.8(5) . .
O5 C4 C5 119.5(4) . .
O4 C4 C5 116.7(4) . .
O6 C11 O7 120.2(4) . .
O6 C11 C7 121.4(5) . .
O7 C11 C7 118.4(4) . .
O6 C11 U1 61.3(3) . 2_566
O7 C11 U1 59.1(2) . 2_566
C7 C11 U1 175.2(4) . 2_566
C1 N2 C2 120.7(4) . .
C1 N2 C3 122.5(5) . .
C2 N2 C3 116.8(4) . .
O9 N1 O8 124.1(4) . .
O9 N1 C9 118.1(4) . .
O8 N1 C9 117.8(4) . .
O3 C1 N2 122.9(5) . .
O3 C1 H1B 118.6 . .
N2 C1 H1B 118.6 . .
C6 C7 C8 121.2(5) . .
C6 C7 C11 120.7(5) . .
C8 C7 C11 118.1(5) . .
C6 C5 C10 120.3(5) . .
C6 C5 C4 120.3(4) . .
C10 C5 C4 119.4(4) . .
C9 C8 C7 117.9(5) . .
C9 C8 H8A 121.0 . .
C7 C8 H8A 121.0 . .
C7 C6 C5 119.6(4) . .
C7 C6 H6A 120.2 . .
C5 C6 H6A 120.2 . .
C9 C10 C5 118.1(5) . .
C9 C10 H10A 120.9 . .
C5 C10 H10A 120.9 . .
C8 C9 C10 122.8(5) . .
C8 C9 N1 118.4(4) . .
C10 C9 N1 118.8(4) . .
N2 C3 H3A 109.5 . .
N2 C3 H3B 109.5 . .
H3A C3 H3B 109.5 . .
N2 C3 H3C 109.5 . .
H3A C3 H3C 109.5 . .
H3B C3 H3C 109.5 . .
N2 C2 H2B 109.5 . .
N2 C2 H2C 109.5 . .
H2B C2 H2C 109.5 . .
N2 C2 H2D 109.5 . .
H2B C2 H2D 109.5 . .
H2C C2 H2D 109.5 . .

loop_
_geom_bond_atom_site_label_1
_geom_bond_atom_site_label_2
_geom_bond_distance
_geom_bond_site_symmetry_2
U1 O2 1.746(4) .
U1 O1 1.768(4) .
U1 O4 2.287(3) .
U1 O5 2.367(3) 2_667
U1 O3 2.378(3) .
U1 O7 2.421(3) 2_566
U1 O6 2.470(3) 2_566
U1 C11 2.813(5) 2_566
O5 C4 1.246(6) .
O5 U1 2.367(3) 2_667
O7 C11 1.277(6) .
O7 U1 2.421(3) 2_566
O4 C4 1.269(6) .
O3 C1 1.254(6) .
O6 C11 1.264(6) .
O6 U1 2.470(3) 2_566
O9 N1 1.218(6) .
O8 N1 1.220(6) .
C4 C5 1.489(7) .
C11 C7 1.500(7) .
C11 U1 2.813(5) 2_566
N2 C1 1.306(7) .
N2 C2 1.455(7) .
N2 C3 1.458(7) .
N1 C9 1.467(6) .
C1 H1B 0.9300 .
C7 C6 1.380(7) .
C7 C8 1.386(7) .
C5 C6 1.397(7) .
C5 C10 1.391(7) .
C8 C9 1.379(7) .
C8 H8A 0.9300 .
C6 H6A 0.9300 .
C10 C9 1.385(7) .
C10 H10A 0.9300 .
C3 H3A 0.9600 .
C3 H3B 0.9600 .
C3 H3C 0.9600 .
C2 H2B 0.9600 .
C2 H2C 0.9600 .
C2 H2D 0.9600 .
